data_1536272
loop_
_publ_author_name
'Wei, C.H.'
'Dahl, L.F.'

_publ_section_title
;
 Tetracobalt decacarbonyl disulfide, S2 Co4 (C O)10
;
_journal_name_full 'Crystal Structure Communications'
_journal_page_first 583
_journal_page_last 588
_journal_volume 4
_journal_year 1975
_chemical_formula_sum 'C10 Co4 O10 S2'
_chemical_name_systematic 'S2 Co4 (C O)10'
_space_group_IT_number 14
_symmetry_space_group_name_Hall '-P 2yn'
_symmetry_space_group_name_H-M 'P 1 21/n 1'
_cell_angle_alpha 90
_cell_angle_beta 97.25
_cell_angle_gamma 90
_cell_formula_units_Z 2
_cell_length_a 10.06
_cell_length_b 6.81
_cell_length_c 12.45
_cell_volume 846.113
_citation_journal_id_ASTM CSCMCS
_cod_data_source_file Wei_CSCMCS_1975_1725.cif
_cod_data_source_block C10Co4O10S2
_cod_original_cell_volume 846.1129
_cod_original_sg_symbol_Hall '-P 2ybc (x-z,y,z)'
_cod_database_code 1536272

loop_
_symmetry_equiv_pos_as_xyz
x,y,z
-x+1/2,y+1/2,-z+1/2
-x,-y,-z
x-1/2,-y-1/2,z-1/2

loop_
_atom_site_label
_atom_site_type_symbol
_atom_site_fract_x
_atom_site_fract_y
_atom_site_fract_z
_atom_site_occupancy
_atom_site_U_iso_or_equiv
Co2 Co 0.3267 0.4272 0.4699 1 0.0
Co1 Co 0.5147 0.4612 0.3601 1 0.0
C3 C+2 0.5876 0.2759 0.304 1 0.0
C4 C+2 0.1766 0.5678 0.4571 1 0.0
C2 C+2 0.5209 0.6136 0.255 1 0.0
O4 O-2 0.0824 0.6697 0.4463 1 0.0
C5 C+2 0.2543 0.2276 0.5073 1 0.0
O1 O-2 0.2612 0.3338 0.2401 1 0.0
O3 O-2 0.6521 0.15 0.2617 1 0.0
O5 O-2 0.1971 0.0761 0.5287 1 0.0
S1 S 0.4643 0.6909 0.4776 1 0.0
C1 C+2 0.3328 0.3816 0.3236 1 0.0
O2 O-2 0.5292 0.7479 0.1829 1 0.0
